data_7150198
loop_
_publ_author_name
'Griffith, Gerry A.'
'Percy, Jonathan M.'
'Pintat, St\'ephane'
'Smith, Clive A.'
'Spencer, Neil'
'Uneyama, Emi'

_publ_section_title
;
 Towards novel difluorinated sugar mimetics; syntheses and
 conformational analyses of highly-functionalised difluorinated
 cyclooctenones.
;
_journal_issue 15
_journal_name_full 'Organic &amp; biomolecular chemistry'
_journal_page_first 2701
_journal_page_last 2712
_journal_paper_doi 10.1039/b505978j
_journal_volume 3
_journal_year 2005
_chemical_formula_sum 'C13 H19 F2 N O4'
_chemical_formula_weight 291.29
_chemical_name_systematic
;
?
;
_space_group_IT_number 14
_symmetry_cell_setting monoclinic
_symmetry_space_group_name_Hall '-P 2ybc'
_symmetry_space_group_name_H-M 'P 1 21/c 1'
_atom_sites_solution_hydrogens geom
_atom_sites_solution_primary direct
_atom_sites_solution_secondary difmap
_audit_creation_method SHELXL-97
_cell_angle_alpha 90.00
_cell_angle_beta 91.5060(10)
_cell_angle_gamma 90.00
_cell_formula_units_Z 4
_cell_length_a 14.5260(9)
_cell_length_b 7.0680(5)
_cell_length_c 13.3397(9)
_cell_measurement_reflns_used 6264
_cell_measurement_temperature 150(2)
_cell_measurement_theta_max 28.48
_cell_measurement_theta_min 2.81
_cell_volume 1369.11(16)
_computing_cell_refinement 'Bruker SMART'
_computing_data_collection 'Bruker SMART'
_computing_data_reduction 'Bruker SAINT'
_computing_molecular_graphics 'Bruker SHELXTL'
_computing_publication_material 'Bruker SHELXTL'
_computing_structure_refinement 'SHELXL-97 (Sheldrick, 1997)'
_computing_structure_solution 'SHELXS-97 (Sheldrick, 1990)'
_diffrn_ambient_temperature 150(2)
_diffrn_measured_fraction_theta_full 0.999
_diffrn_measured_fraction_theta_max 0.999
_diffrn_measurement_device_type 'CCD area detector'
_diffrn_measurement_method 'phi and omega scans'
_diffrn_radiation_monochromator graphite
_diffrn_radiation_source 'fine-focus sealed tube'
_diffrn_radiation_type MoK\a
_diffrn_radiation_wavelength 0.71073
_diffrn_reflns_av_R_equivalents 0.0198
_diffrn_reflns_av_sigmaI/netI 0.0153
_diffrn_reflns_limit_h_max 17
_diffrn_reflns_limit_h_min -17
_diffrn_reflns_limit_k_max 8
_diffrn_reflns_limit_k_min -8
_diffrn_reflns_limit_l_max 15
_diffrn_reflns_limit_l_min -15
_diffrn_reflns_number 9518
_diffrn_reflns_theta_full 25.00
_diffrn_reflns_theta_max 25.00
_diffrn_reflns_theta_min 1.40
_exptl_absorpt_coefficient_mu 0.121
_exptl_absorpt_correction_T_max 0.98
_exptl_absorpt_correction_T_min 0.93
_exptl_absorpt_correction_type empirical
_exptl_absorpt_process_details
;
absorption correction based on 8283 reflections (SADABS); Rint 0.31
and 0.19 before and after correction respectively.
;
_exptl_crystal_colour colourless
_exptl_crystal_density_diffrn 1.413
_exptl_crystal_density_method 'not measured'
_exptl_crystal_description block
_exptl_crystal_F_000 616
_exptl_crystal_size_max 0.43
_exptl_crystal_size_mid 0.36
_exptl_crystal_size_min 0.21
_refine_diff_density_max 0.216
_refine_diff_density_min -0.221
_refine_diff_density_rms 0.041
_refine_ls_extinction_method none
_refine_ls_goodness_of_fit_ref 1.042
_refine_ls_hydrogen_treatment mixed
_refine_ls_matrix_type full
_refine_ls_number_parameters 183
_refine_ls_number_reflns 2411
_refine_ls_number_restraints 0
_refine_ls_restrained_S_all 1.042
_refine_ls_R_factor_all 0.0342
_refine_ls_R_factor_gt 0.0323
_refine_ls_shift/su_max 0.001
_refine_ls_shift/su_mean 0.000
_refine_ls_structure_factor_coef Fsqd
_refine_ls_weighting_details 'calc w=1/[\s^2^(Fo^2^)+(0.0420P)^2^+0.4613P] where P=(Fo^2^+2Fc^2^)/3'
_refine_ls_weighting_scheme calc
_refine_ls_wR_factor_gt 0.0806
_refine_ls_wR_factor_ref 0.0818
_reflns_number_gt 2237
_reflns_number_total 2411
_reflns_threshold_expression >2sigma(I)
_cod_data_source_file b505978j.txt
_cod_data_source_block 16b
_cod_depositor_comments
;
The following automatic conversions were performed:
'_symmetry_cell_setting' value 'Monoclinic' changed to 'monoclinic'
according to '/home/saulius/struct/CIF-dictionaries/cif_core.dic'
dictionary named 'cif_core.dic' version 2.4.1 from 2010-06-29.

Automatic conversion script
Id: cif_fix_enum 1527 2010-12-29 10:47:43Z saulius 
;
_cod_original_sg_symbol_H-M P2(1)/c
_cod_database_code 7150198

loop_
_symmetry_equiv_pos_as_xyz
'x, y, z'
'-x, y+1/2, -z+1/2'
'-x, -y, -z'
'x, -y-1/2, z-1/2'

loop_
_atom_site_label
_atom_site_type_symbol
_atom_site_fract_x
_atom_site_fract_y
_atom_site_fract_z
_atom_site_U_iso_or_equiv
_atom_site_adp_type
_atom_site_occupancy
_atom_site_symmetry_multiplicity
_atom_site_calc_flag
_atom_site_refinement_flags
_atom_site_disorder_assembly
_atom_site_disorder_group
F1 F 0.79430(5) 1.19102(11) 0.42852(5) 0.0291(2) Uani 1 1 d . . .
F2 F 0.70637(6) 1.38230(10) 0.34249(6) 0.0329(2) Uani 1 1 d . . .
O1 O 0.71355(6) 0.83032(12) 0.46887(6) 0.0221(2) Uani 1 1 d . . .
O2 O 0.73101(6) 1.01507(13) 0.60617(6) 0.0279(2) Uani 1 1 d . . .
O3 O 0.81654(6) 1.19036(13) 0.21952(7) 0.0297(2) Uani 1 1 d . . .
H3 H 0.7949 1.2832 0.1874 0.045 Uiso 1 1 calc R . .
O4 O 0.57004(7) 1.22810(14) 0.42593(7) 0.0353(3) Uani 1 1 d . . .
N1 N 0.82662(7) 0.76546(15) 0.57982(8) 0.0237(2) Uani 1 1 d . . .
C1 C 0.62598(8) 0.91915(18) 0.45057(9) 0.0233(3) Uani 1 1 d . . .
H1 H 0.5929 0.9203 0.5154 0.028 Uiso 1 1 calc R . .
C2 C 0.57146(9) 0.79221(19) 0.37807(10) 0.0277(3) Uani 1 1 d . . .
H2A H 0.5096 0.8483 0.3671 0.033 Uiso 1 1 calc R . .
H2B H 0.5630 0.6678 0.4106 0.033 Uiso 1 1 calc R . .
C3 C 0.61367(9) 0.75905(19) 0.27567(10) 0.0269(3) Uani 1 1 d . . .
H3A H 0.6800 0.7303 0.2856 0.032 Uiso 1 1 calc R . .
H3B H 0.5840 0.6471 0.2440 0.032 Uiso 1 1 calc R . .
C4 C 0.60345(9) 0.92427(19) 0.20595(10) 0.0274(3) Uani 1 1 d . . .
H4 H 0.5514 0.9243 0.1613 0.033 Uiso 1 1 calc R . .
C5 C 0.66024(9) 1.07014(19) 0.20090(9) 0.0252(3) Uani 1 1 d . . .
H5 H 0.6466 1.1656 0.1526 0.030 Uiso 1 1 calc R . .
C6 C 0.74468(8) 1.09415(18) 0.26659(9) 0.0231(3) Uani 1 1 d . . .
H6 H 0.7676 0.9652 0.2853 0.028 Uiso 1 1 calc R . .
C7 C 0.72068(9) 1.19673(17) 0.36294(10) 0.0237(3) Uani 1 1 d . . .
C8 C 0.63385(8) 1.12281(19) 0.41549(9) 0.0235(3) Uani 1 1 d . . .
C9 C 0.75647(8) 0.88012(17) 0.55693(9) 0.0216(3) Uani 1 1 d . . .
C10 C 0.88333(9) 0.8077(2) 0.66892(10) 0.0305(3) Uani 1 1 d . . .
H10A H 0.9056 0.6873 0.6987 0.037 Uiso 1 1 calc R . .
H10B H 0.8446 0.8710 0.7189 0.037 Uiso 1 1 calc R . .
C11 C 0.96486(11) 0.9314(3) 0.64858(13) 0.0490(4) Uani 1 1 d . . .
H11A H 1.0037 0.8699 0.5992 0.073 Uiso 1 1 calc R . .
H11B H 1.0006 0.9515 0.7110 0.073 Uiso 1 1 calc R . .
H11C H 0.9434 1.0536 0.6222 0.073 Uiso 1 1 calc R . .
C12 C 0.84680(9) 0.59688(18) 0.52039(10) 0.0275(3) Uani 1 1 d . . .
H12A H 0.7882 0.5436 0.4935 0.033 Uiso 1 1 calc R . .
H12B H 0.8758 0.5006 0.5649 0.033 Uiso 1 1 calc R . .
C13 C 0.90937(11) 0.6346(2) 0.43440(11) 0.0371(4) Uani 1 1 d . . .
H13A H 0.8827 0.7343 0.3917 0.056 Uiso 1 1 calc R . .
H13B H 0.9163 0.5187 0.3950 0.056 Uiso 1 1 calc R . .
H13C H 0.9698 0.6754 0.4606 0.056 Uiso 1 1 calc R . .

loop_
_atom_site_aniso_label
_atom_site_aniso_U_11
_atom_site_aniso_U_22
_atom_site_aniso_U_33
_atom_site_aniso_U_23
_atom_site_aniso_U_13
_atom_site_aniso_U_12
F1 0.0285(4) 0.0309(4) 0.0274(4) 0.0011(3) -0.0069(3) -0.0061(3)
F2 0.0463(5) 0.0171(4) 0.0354(4) 0.0013(3) 0.0004(4) 0.0025(3)
O1 0.0240(5) 0.0220(5) 0.0202(4) -0.0017(3) -0.0030(3) 0.0025(3)
O2 0.0344(5) 0.0257(5) 0.0237(5) -0.0052(4) 0.0003(4) 0.0020(4)
O3 0.0278(5) 0.0297(5) 0.0317(5) 0.0061(4) 0.0035(4) -0.0010(4)
O4 0.0317(5) 0.0354(6) 0.0389(6) -0.0002(4) 0.0024(4) 0.0133(4)
N1 0.0264(6) 0.0227(6) 0.0217(5) 0.0007(4) -0.0035(4) 0.0004(4)
C1 0.0197(6) 0.0274(7) 0.0228(6) 0.0003(5) 0.0000(5) 0.0014(5)
C2 0.0243(6) 0.0286(7) 0.0299(7) 0.0013(6) -0.0023(5) -0.0045(5)
C3 0.0286(7) 0.0235(7) 0.0283(7) -0.0039(5) -0.0045(5) -0.0045(5)
C4 0.0283(7) 0.0306(7) 0.0229(6) -0.0042(5) -0.0057(5) 0.0023(6)
C5 0.0296(7) 0.0255(7) 0.0203(6) 0.0010(5) -0.0026(5) 0.0043(5)
C6 0.0236(6) 0.0201(6) 0.0257(6) 0.0021(5) 0.0011(5) 0.0007(5)
C7 0.0264(6) 0.0178(6) 0.0265(7) 0.0016(5) -0.0050(5) 0.0010(5)
C8 0.0241(6) 0.0266(7) 0.0194(6) -0.0037(5) -0.0039(5) 0.0038(5)
C9 0.0254(6) 0.0213(6) 0.0182(6) 0.0009(5) 0.0007(5) -0.0038(5)
C10 0.0322(7) 0.0346(8) 0.0242(7) 0.0009(6) -0.0078(6) -0.0011(6)
C11 0.0378(9) 0.0674(12) 0.0415(9) -0.0133(8) -0.0025(7) -0.0178(8)
C12 0.0298(7) 0.0224(7) 0.0301(7) -0.0002(5) -0.0028(5) 0.0034(5)
C13 0.0467(9) 0.0370(8) 0.0277(7) 0.0004(6) 0.0036(6) 0.0077(7)

loop_
_atom_type_symbol
_atom_type_description
_atom_type_scat_dispersion_real
_atom_type_scat_dispersion_imag
_atom_type_scat_source
C C 0.0033 0.0016 'International Tables Vol C Tables 4.2.6.8 and 6.1.1.4'
H H 0.0000 0.0000 'International Tables Vol C Tables 4.2.6.8 and 6.1.1.4'
N N 0.0061 0.0033 'International Tables Vol C Tables 4.2.6.8 and 6.1.1.4'
O O 0.0106 0.0060 'International Tables Vol C Tables 4.2.6.8 and 6.1.1.4'
F F 0.0171 0.0103 'International Tables Vol C Tables 4.2.6.8 and 6.1.1.4'

loop_
_geom_angle_atom_site_label_1
_geom_angle_atom_site_label_2
_geom_angle_atom_site_label_3
_geom_angle
_geom_angle_site_symmetry_1
_geom_angle_site_symmetry_3
_geom_angle_publ_flag
C9 O1 C1 114.70(9) . . ?
C9 N1 C10 118.34(11) . . ?
C9 N1 C12 122.28(11) . . ?
C10 N1 C12 119.37(11) . . ?
O1 C1 C8 113.19(10) . . ?
O1 C1 C2 107.09(10) . . ?
C8 C1 C2 113.84(10) . . ?
C1 C2 C3 116.26(11) . . ?
C4 C3 C2 113.54(11) . . ?
C5 C4 C3 125.97(12) . . ?
C4 C5 C6 124.08(12) . . ?
O3 C6 C5 113.53(10) . . ?
O3 C6 C7 109.58(10) . . ?
C5 C6 C7 110.20(10) . . ?
F2 C7 F1 105.75(10) . . ?
F2 C7 C6 109.15(10) . . ?
F1 C7 C6 109.51(10) . . ?
F2 C7 C8 107.16(10) . . ?
F1 C7 C8 109.48(10) . . ?
C6 C7 C8 115.34(10) . . ?
O4 C8 C1 119.17(12) . . ?
O4 C8 C7 118.94(12) . . ?
C1 C8 C7 121.84(10) . . ?
O2 C9 N1 126.39(11) . . ?
O2 C9 O1 121.85(11) . . ?
N1 C9 O1 111.77(11) . . ?
N1 C10 C11 113.75(12) . . ?
N1 C12 C13 113.67(11) . . ?

loop_
_geom_bond_atom_site_label_1
_geom_bond_atom_site_label_2
_geom_bond_distance
_geom_bond_site_symmetry_2
_geom_bond_publ_flag
F1 C7 1.3643(14) . ?
F2 C7 1.3546(14) . ?
O1 C9 1.3616(14) . ?
O1 C1 1.4337(15) . ?
O2 C9 1.2209(15) . ?
O3 C6 1.4074(15) . ?
O4 C8 1.1997(16) . ?
N1 C9 1.3311(16) . ?
N1 C10 1.4592(16) . ?
N1 C12 1.4651(17) . ?
C1 C8 1.5189(18) . ?
C1 C2 1.5255(18) . ?
C2 C3 1.5299(19) . ?
C3 C4 1.4979(19) . ?
C4 C5 1.3232(19) . ?
C5 C6 1.4983(17) . ?
C6 C7 1.5240(18) . ?
C7 C8 1.5498(18) . ?
C10 C11 1.503(2) . ?
C12 C13 1.506(2) . ?
